data_1555878
loop_
_publ_author_name
'Son, Jeong-Yu'
'Kim, Jonghye'
'Han, Sang Hoon'
'Kim, Sung Hong'
'Lee, Phil Ho'

_publ_section_title
;
 Regioselective Synthesis of Dihydrothiophenes and Thiophenes via the
 Rhodium-Catalyzed Transannulation of 1,2,3-Thiadiazoles with Alkenes.
;
_journal_issue 20
_journal_name_full 'Organic letters'
_journal_page_first 5408
_journal_page_last 5411
_journal_paper_doi 10.1021/acs.orglett.6b02805
_journal_volume 18
_journal_year 2016
_chemical_formula_sum 'C17 H24 O2 S Si'
_chemical_formula_weight 320.51
_chemical_name_common SJY-006
_space_group_crystal_system monoclinic
_space_group_IT_number 14
_space_group_name_Hall '-P 2ybc'
_space_group_name_H-M_alt 'P 1 21/c 1'
_atom_sites_solution_hydrogens geom
_cell_angle_alpha 90
_cell_angle_beta 91.3035(18)
_cell_angle_gamma 90
_cell_formula_units_Z 4
_cell_length_a 10.1244(4)
_cell_length_b 18.7208(8)
_cell_length_c 9.5787(4)
_cell_measurement_reflns_used 9773
_cell_measurement_temperature 296.(2)
_cell_measurement_theta_max 28.4249
_cell_measurement_theta_min 2.2874
_cell_volume 1815.05(13)
_computing_cell_refinement 'SAINT V8.34A (Bruker AXS Inc., 2013)'
_computing_data_collection 'Bruker Instrument Service v2013.12.0.0'
_computing_data_reduction 'SAINT V8.34A (Bruker AXS Inc., 2013)'
_computing_structure_refinement 'SHELXL-2013 (Sheldrick, 2013)'
_diffrn_ambient_temperature 296.(2)
_diffrn_detector_area_resol_mean 8.3333
_diffrn_measured_fraction_theta_full 0.998
_diffrn_measured_fraction_theta_max 0.998
_diffrn_measurement_device_type 'Bruker APEX-II CCD'
_diffrn_measurement_method '\f and \w scans'
_diffrn_radiation_wavelength 0.71073
_diffrn_reflns_av_R_equivalents 0.0422
_diffrn_reflns_av_unetI/netI 0.0189
_diffrn_reflns_limit_h_max 12
_diffrn_reflns_limit_h_min -12
_diffrn_reflns_limit_k_max 22
_diffrn_reflns_limit_k_min -22
_diffrn_reflns_limit_l_max 11
_diffrn_reflns_limit_l_min -11
_diffrn_reflns_number 32246
_diffrn_reflns_theta_full 25.00
_diffrn_reflns_theta_max 25.00
_diffrn_reflns_theta_min 2.01
_exptl_absorpt_coefficient_mu 0.246
_exptl_absorpt_correction_T_max 0.95
_exptl_absorpt_correction_T_min 0.70
_exptl_absorpt_correction_type multi-scan
_exptl_absorpt_process_details 'SADABS V2012/1 (Bruker AXS Inc.)'
_exptl_crystal_colour colourless
_exptl_crystal_density_diffrn 1.173
_exptl_crystal_density_method 'not measured'
_exptl_crystal_description block
_exptl_crystal_F_000 688
_exptl_crystal_size_max 0.560
_exptl_crystal_size_mid 0.400
_exptl_crystal_size_min 0.200
_refine_diff_density_max 0.333
_refine_diff_density_min -0.209
_refine_ls_extinction_method none
_refine_ls_goodness_of_fit_ref 1.089
_refine_ls_hydrogen_treatment constr
_refine_ls_matrix_type full
_refine_ls_number_parameters 194
_refine_ls_number_reflns 3191
_refine_ls_number_restraints 0
_refine_ls_restrained_S_all 1.089
_refine_ls_R_factor_all 0.0692
_refine_ls_R_factor_gt 0.0662
_refine_ls_shift/su_max 0.001
_refine_ls_shift/su_mean 0.000
_refine_ls_structure_factor_coef Fsqd
_refine_ls_weighting_details 'w=1/[\s^2^(Fo^2^)+(0.0365P)^2^+2.7190P] where P=(Fo^2^+2Fc^2^)/3'
_refine_ls_weighting_scheme calc
_refine_ls_wR_factor_gt 0.1396
_refine_ls_wR_factor_ref 0.1413
_reflns_number_gt 3023
_reflns_number_total 3191
_reflns_threshold_expression 'I > 2\s(I)'
_cod_data_source_file ol6b02805_si_004.cif
_cod_data_source_block I
_cod_database_code 1555878

loop_
_space_group_symop_operation_xyz
'x, y, z'
'-x, y+1/2, -z+1/2'
'-x, -y, -z'
'x, -y-1/2, z-1/2'

loop_
_atom_site_type_symbol
_atom_site_label
_atom_site_fract_x
_atom_site_fract_y
_atom_site_fract_z
_atom_site_U_iso_or_equiv
_atom_site_adp_type
_atom_site_calc_flag
_atom_site_refinement_flags_adp
_atom_site_refinement_flags_posn
_atom_site_occupancy
C C1 0.8478(3) -0.05616(17) 0.5293(3) 0.0530(8) Uani d . . 1
H H1 0.9051 -0.0617 0.4556 0.064 Uiso calc U R 1
C C2 0.8720(4) -0.0921(2) 0.6538(4) 0.0636(9) Uani d . . 1
H H2 0.9447 -0.1223 0.6626 0.076 Uiso calc U R 1
C C3 0.7894(4) -0.0836(2) 0.7640(3) 0.0647(9) Uani d . . 1
H H3 0.8054 -0.1079 0.8473 0.078 Uiso calc U R 1
C C4 0.6823(3) -0.0385(2) 0.7503(3) 0.0617(9) Uani d . . 1
H H4 0.6267 -0.032 0.8252 0.074 Uiso calc U R 1
C C5 0.6569(3) -0.00298(18) 0.6274(3) 0.0520(8) Uani d . . 1
H H5 0.5843 0.0273 0.6196 0.062 Uiso calc U R 1
C C6 0.7392(3) -0.01216(16) 0.5144(3) 0.0438(7) Uani d . . 1
C C7 0.7130(3) 0.02746(15) 0.3831(3) 0.0432(7) Uani d . . 1
C C8 0.6875(3) 0.00474(14) 0.2518(3) 0.0393(6) Uani d . . 1
C C9 0.6878(3) 0.06327(15) 0.1415(3) 0.0435(7) Uani d . . 1
H H9 0.6189 0.0531 0.0708 0.052 Uiso calc U R 1
C C10 0.6509(4) 0.13098(17) 0.2207(4) 0.0593(9) Uani d . . 1
H H10A 0.5557 0.1361 0.2235 0.071 Uiso calc U R 1
H H10B 0.6872 0.1728 0.1758 0.071 Uiso calc U R 1
C C11 0.6682(3) -0.07008(15) 0.2079(3) 0.0415(6) Uani d . . 1
C C12 0.6522(4) -0.19049(16) 0.2861(4) 0.0606(9) Uani d . . 1
H H12A 0.7336 -0.2066 0.2449 0.073 Uiso calc U R 1
H H12B 0.5796 -0.2007 0.2213 0.073 Uiso calc U R 1
C C13 0.6319(6) -0.2272(2) 0.4196(5) 0.1021(16) Uani d . . 1
H H13A 0.7043 -0.2168 0.4828 0.153 Uiso calc U R 1
H H13B 0.6272 -0.2778 0.404 0.153 Uiso calc U R 1
H H13C 0.551 -0.211 0.4592 0.153 Uiso calc U R 1
C C14 0.8224(3) 0.06636(15) 0.0706(3) 0.0448(7) Uani d . . 1
H H14A 0.8348 0.0214 0.0222 0.054 Uiso calc U R 1
H H14B 0.8902 0.0691 0.1437 0.054 Uiso calc U R 1
C C15 0.9670(4) 0.1071(2) -0.1927(4) 0.0736(11) Uani d . . 1
H H15A 0.9827 0.1443 -0.2593 0.11 Uiso calc U R 1
H H15B 0.9275 0.0668 -0.2395 0.11 Uiso calc U R 1
H H15C 1.0492 0.0929 -0.1493 0.11 Uiso calc U R 1
C C16 0.6958(4) 0.1697(2) -0.1437(4) 0.0680(10) Uani d . . 1
H H16A 0.7147 0.1947 -0.2285 0.102 Uiso calc U R 1
H H16B 0.6491 0.2008 -0.0823 0.102 Uiso calc U R 1
H H16C 0.6423 0.1286 -0.165 0.102 Uiso calc U R 1
C C17 0.9327(4) 0.21833(19) 0.0348(5) 0.0790(12) Uani d . . 1
H H17A 1.0111 0.2027 0.0839 0.118 Uiso calc U R 1
H H17B 0.8721 0.2382 0.0999 0.118 Uiso calc U R 1
H H17C 0.9555 0.2541 -0.0324 0.118 Uiso calc U R 1
O O1 0.6578(3) -0.08887(13) 0.0885(2) 0.0740(8) Uani d . . 1
O O2 0.6588(2) -0.11494(11) 0.3144(2) 0.0567(6) Uani d . . 1
S S2 0.72048(11) 0.12117(5) 0.39600(9) 0.0643(3) Uani d . . 1
Si Si1 0.85364(8) 0.14058(4) -0.05714(9) 0.0467(2) Uani d . . 1

loop_
_atom_site_aniso_label
_atom_site_aniso_U_11
_atom_site_aniso_U_22
_atom_site_aniso_U_33
_atom_site_aniso_U_12
_atom_site_aniso_U_13
_atom_site_aniso_U_23
C1 0.0548(19) 0.061(2) 0.0433(17) 0.0023(16) 0.0064(14) -0.0066(15)
C2 0.066(2) 0.070(2) 0.055(2) 0.0095(18) -0.0093(17) -0.0039(17)
C3 0.075(2) 0.078(2) 0.0406(18) -0.009(2) -0.0052(17) 0.0094(17)
C4 0.058(2) 0.087(3) 0.0397(17) -0.0161(19) 0.0106(15) -0.0006(17)
C5 0.0466(18) 0.068(2) 0.0414(16) -0.0016(15) 0.0069(13) -0.0046(15)
C6 0.0473(17) 0.0484(17) 0.0361(14) -0.0087(13) 0.0042(12) -0.0062(12)
C7 0.0482(17) 0.0410(15) 0.0409(15) -0.0050(13) 0.0120(13) -0.0047(12)
C8 0.0409(15) 0.0383(14) 0.0392(14) -0.0022(12) 0.0080(12) 0.0001(12)
C9 0.0479(17) 0.0419(15) 0.0409(15) 0.0012(13) 0.0025(13) 0.0046(12)
C10 0.068(2) 0.0450(17) 0.065(2) 0.0153(16) 0.0197(17) 0.0093(15)
C11 0.0437(16) 0.0447(16) 0.0362(15) -0.0034(13) 0.0014(12) 0.0003(12)
C12 0.076(2) 0.0386(16) 0.067(2) -0.0056(16) -0.0118(18) -0.0002(15)
C13 0.159(5) 0.054(2) 0.094(3) -0.023(3) -0.002(3) 0.021(2)
C14 0.0487(17) 0.0420(16) 0.0439(16) 0.0029(13) 0.0054(13) 0.0060(13)
C15 0.075(2) 0.075(2) 0.073(2) 0.012(2) 0.032(2) 0.022(2)
C16 0.072(2) 0.062(2) 0.070(2) 0.0125(18) -0.0004(19) 0.0160(18)
C17 0.078(3) 0.053(2) 0.105(3) -0.0097(19) -0.006(2) 0.008(2)
O1 0.128(2) 0.0571(14) 0.0365(12) -0.0228(14) -0.0007(13) -0.0031(10)
O2 0.0932(17) 0.0372(11) 0.0396(11) -0.0104(11) -0.0008(11) 0.0027(9)
S2 0.0917(7) 0.0438(5) 0.0579(5) -0.0054(4) 0.0139(5) -0.0101(4)
Si1 0.0482(5) 0.0412(4) 0.0510(5) 0.0022(4) 0.0080(4) 0.0113(4)

loop_
_atom_type_symbol
_atom_type_description
_atom_type_scat_dispersion_real
_atom_type_scat_dispersion_imag
_atom_type_scat_source
C C 0.0033 0.0016 'International Tables Vol C Tables 4.2.6.8 and 6.1.1.4'
H H 0.0000 0.0000 'International Tables Vol C Tables 4.2.6.8 and 6.1.1.4'
O O 0.0106 0.0060 'International Tables Vol C Tables 4.2.6.8 and 6.1.1.4'
S S 0.1246 0.1234 'International Tables Vol C Tables 4.2.6.8 and 6.1.1.4'
Si Si 0.0817 0.0704 'International Tables Vol C Tables 4.2.6.8 and 6.1.1.4'

loop_
_geom_angle_atom_site_label_1
_geom_angle_atom_site_label_2
_geom_angle_atom_site_label_3
_geom_angle
C6 C1 C2 120.3(3)
C6 C1 H1 119.9
C2 C1 H1 119.9
C3 C2 C1 120.4(3)
C3 C2 H2 119.8
C1 C2 H2 119.8
C2 C3 C4 119.4(3)
C2 C3 H3 120.3
C4 C3 H3 120.3
C5 C4 C3 120.7(3)
C5 C4 H4 119.6
C3 C4 H4 119.6
C4 C5 C6 120.2(3)
C4 C5 H5 119.9
C6 C5 H5 119.9
C1 C6 C5 118.9(3)
C1 C6 C7 121.0(3)
C5 C6 C7 120.1(3)
C8 C7 C6 131.5(3)
C8 C7 S2 112.8(2)
C6 C7 S2 115.7(2)
C7 C8 C11 126.0(3)
C7 C8 C9 114.7(2)
C11 C8 C9 119.2(2)
C8 C9 C10 104.3(2)
C8 C9 C14 110.4(2)
C10 C9 C14 114.7(3)
C8 C9 H9 109.1
C10 C9 H9 109.1
C14 C9 H9 109.1
C9 C10 S2 106.3(2)
C9 C10 H10A 110.5
S2 C10 H10A 110.5
C9 C10 H10B 110.5
S2 C10 H10B 110.5
H10A C10 H10B 108.7
O1 C11 O2 122.8(3)
O1 C11 C8 124.0(3)
O2 C11 C8 113.2(2)
O2 C12 C13 107.6(3)
O2 C12 H12A 110.2
C13 C12 H12A 110.2
O2 C12 H12B 110.2
C13 C12 H12B 110.2
H12A C12 H12B 108.5
C12 C13 H13A 109.5
C12 C13 H13B 109.5
H13A C13 H13B 109.5
C12 C13 H13C 109.5
H13A C13 H13C 109.5
H13B C13 H13C 109.5
C9 C14 Si1 118.6(2)
C9 C14 H14A 107.7
Si1 C14 H14A 107.7
C9 C14 H14B 107.7
Si1 C14 H14B 107.7
H14A C14 H14B 107.1
Si1 C15 H15A 109.5
Si1 C15 H15B 109.5
H15A C15 H15B 109.5
Si1 C15 H15C 109.5
H15A C15 H15C 109.5
H15B C15 H15C 109.5
Si1 C16 H16A 109.5
Si1 C16 H16B 109.5
H16A C16 H16B 109.5
Si1 C16 H16C 109.5
H16A C16 H16C 109.5
H16B C16 H16C 109.5
Si1 C17 H17A 109.5
Si1 C17 H17B 109.5
H17A C17 H17B 109.5
Si1 C17 H17C 109.5
H17A C17 H17C 109.5
H17B C17 H17C 109.5
C11 O2 C12 118.7(2)
C7 S2 C10 91.21(15)
C15 Si1 C16 108.90(18)
C15 Si1 C17 109.0(2)
C16 Si1 C17 109.55(18)
C15 Si1 C14 108.67(15)
C16 Si1 C14 110.49(15)
C17 Si1 C14 110.15(17)

loop_
_geom_bond_atom_site_label_1
_geom_bond_atom_site_label_2
_geom_bond_distance
C1 C6 1.379(4)
C1 C2 1.386(5)
C1 H1 0.93
C2 C3 1.371(5)
C2 H2 0.93
C3 C4 1.378(5)
C3 H3 0.93
C4 C5 1.371(5)
C4 H4 0.93
C5 C6 1.392(4)
C5 H5 0.93
C6 C7 1.478(4)
C7 C8 1.347(4)
C7 S2 1.760(3)
C8 C11 1.474(4)
C8 C9 1.523(4)
C9 C10 1.528(4)
C9 C14 1.537(4)
C9 H9 0.98
C10 S2 1.815(4)
C10 H10A 0.97
C10 H10B 0.97
C11 O1 1.199(3)
C11 O2 1.327(3)
C12 O2 1.441(4)
C12 C13 1.470(5)
C12 H12A 0.97
C12 H12B 0.97
C13 H13A 0.96
C13 H13B 0.96
C13 H13C 0.96
C14 Si1 1.883(3)
C14 H14A 0.97
C14 H14B 0.97
C15 Si1 1.861(3)
C15 H15A 0.96
C15 H15B 0.96
C15 H15C 0.96
C16 Si1 1.865(4)
C16 H16A 0.96
C16 H16B 0.96
C16 H16C 0.96
C17 Si1 1.871(4)
C17 H17A 0.96
C17 H17B 0.96
C17 H17C 0.96
